data_7102871
loop_
_publ_author_name
'Zhao, Qiang'
'Li, Lei'
'Li, Fuyou'
'Yu, Mengxiao'
'Liu, Zhipan'
'Yi, Tao'
'Huang, Chunhui'

_publ_section_title
;
 Aggregation-induced phosphorescent emission (AIPE) of iridium(III)
 complexes
;
_journal_coden_ASTM CHCOFS
_journal_issue 6
_journal_name_full
;
 Chemical Communications (Cambridge, United Kingdom)
;
_journal_page_first 685
_journal_page_last 687
_journal_paper_doi 10.1039/b712416c
_journal_year 2008
_chemical_formula_sum 'C37.5 H27 Cl Ir N2 O2'
_chemical_formula_weight 765.26
_space_group_IT_number 2
_symmetry_cell_setting triclinic
_symmetry_space_group_name_Hall '-P 1'
_symmetry_space_group_name_H-M 'P -1'
_atom_sites_solution_hydrogens geom
_atom_sites_solution_primary direct
_atom_sites_solution_secondary difmap
_audit_creation_method SHELXL-97
_cell_angle_alpha 92.106(5)
_cell_angle_beta 94.577(6)
_cell_angle_gamma 104.907(5)
_cell_formula_units_Z 2
_cell_length_a 10.877(5)
_cell_length_b 11.769(5)
_cell_length_c 12.418(6)
_cell_measurement_reflns_used 2433
_cell_measurement_temperature 293(2)
_cell_measurement_theta_max 21.33
_cell_measurement_theta_min 2.36
_cell_volume 1528.5(12)
_computing_cell_refinement 'Bruker SMART'
_computing_data_collection 'Bruker SMART'
_computing_data_reduction 'Bruker SAINT'
_computing_molecular_graphics 'Bruker SHELXTL'
_computing_publication_material 'Bruker SHELXTL'
_computing_structure_refinement 'SHELXL-97 (Sheldrick, 1997)'
_computing_structure_solution 'SHELXS-97 (Sheldrick, 1990)'
_diffrn_ambient_temperature 293(2)
_diffrn_measured_fraction_theta_full 0.987
_diffrn_measured_fraction_theta_max 0.987
_diffrn_measurement_device_type 'CCD area detector'
_diffrn_measurement_method 'phi and omega scans'
_diffrn_radiation_monochromator graphite
_diffrn_radiation_source 'fine-focus sealed tube'
_diffrn_radiation_type MoK\a
_diffrn_radiation_wavelength 0.71073
_diffrn_reflns_av_R_equivalents 0.0470
_diffrn_reflns_av_sigmaI/netI 0.0962
_diffrn_reflns_limit_h_max 12
_diffrn_reflns_limit_h_min -7
_diffrn_reflns_limit_k_max 13
_diffrn_reflns_limit_k_min -13
_diffrn_reflns_limit_l_max 14
_diffrn_reflns_limit_l_min -14
_diffrn_reflns_number 6866
_diffrn_reflns_theta_full 25.01
_diffrn_reflns_theta_max 25.01
_diffrn_reflns_theta_min 1.95
_exptl_absorpt_coefficient_mu 4.492
_exptl_absorpt_correction_T_max 0.7152
_exptl_absorpt_correction_T_min 0.6147
_exptl_absorpt_correction_type multi-scan
_exptl_absorpt_process_details sadabs
_exptl_crystal_density_diffrn 1.663
_exptl_crystal_density_method 'not measured'
_exptl_crystal_F_000 752
_exptl_crystal_size_max 0.12
_exptl_crystal_size_mid 0.10
_exptl_crystal_size_min 0.08
_refine_diff_density_max 2.130
_refine_diff_density_min -2.332
_refine_diff_density_rms 0.164
_refine_ls_extinction_method none
_refine_ls_goodness_of_fit_ref 0.974
_refine_ls_hydrogen_treatment constr
_refine_ls_matrix_type full
_refine_ls_number_parameters 406
_refine_ls_number_reflns 5303
_refine_ls_number_restraints 2
_refine_ls_restrained_S_all 0.975
_refine_ls_R_factor_all 0.0610
_refine_ls_R_factor_gt 0.0481
_refine_ls_shift/su_max 0.072
_refine_ls_shift/su_mean 0.003
_refine_ls_structure_factor_coef Fsqd
_refine_ls_weighting_details 'calc w=1/[\s^2^(Fo^2^)+(0.0593P)^2^+0.0000P] where P=(Fo^2^+2Fc^2^)/3'
_refine_ls_weighting_scheme calc
_refine_ls_wR_factor_gt 0.1180
_refine_ls_wR_factor_ref 0.1230
_reflns_number_gt 4266
_reflns_number_total 5303
_reflns_threshold_expression >2sigma(I)
_cod_data_source_file b712416c.txt
_cod_data_source_block 51017a
_cod_depositor_comments
;
The following automatic conversions were performed:
'_symmetry_cell_setting' value 'Triclinic' changed to 'triclinic'
according to '/home/saulius/struct/CIF-dictionaries/cif_core.dic'
dictionary named 'cif_core.dic' version 2.4.1 from 2010-06-29.

Automatic conversion script
Id: cif_fix_enum 1527 2010-12-29 10:47:43Z saulius 
;
_cod_original_sg_symbol_H-M P-1
_cod_original_formula_sum 'C37.50 H27 Cl Ir N2 O2'
_cod_database_code 7102871

loop_
_symmetry_equiv_pos_as_xyz
'x, y, z'
'-x, -y, -z'

loop_
_atom_site_label
_atom_site_type_symbol
_atom_site_fract_x
_atom_site_fract_y
_atom_site_fract_z
_atom_site_U_iso_or_equiv
_atom_site_adp_type
_atom_site_occupancy
_atom_site_symmetry_multiplicity
_atom_site_calc_flag
_atom_site_refinement_flags
_atom_site_disorder_assembly
_atom_site_disorder_group
Ir1 Ir 0.24203(3) 1.00224(2) 0.73328(2) 0.03748(14) Uani 1 1 d . . .
N1 N 0.2064(7) 1.0105(6) 0.8916(5) 0.0443(17) Uani 1 1 d . . .
N2 N 0.2844(7) 1.0153(6) 0.5757(5) 0.0435(17) Uani 1 1 d . . .
O1 O 0.3401(6) 0.8661(5) 0.7534(5) 0.0506(15) Uani 1 1 d . . .
O2 O 0.0679(6) 0.8664(5) 0.6934(4) 0.0483(14) Uani 1 1 d . . .
C1 C 0.2873(9) 0.7551(7) 0.7477(7) 0.046(2) Uani 1 1 d . . .
C2 C 0.4841(9) 0.7299(8) 0.8452(8) 0.057(2) Uani 1 1 d . . .
H2A H 0.5058 0.8103 0.8637 0.069 Uiso 1 1 calc R . .
C3 C 0.5641(10) 0.6627(10) 0.8844(10) 0.080(3) Uani 1 1 d . . .
H3A H 0.6372 0.6973 0.9301 0.096 Uiso 1 1 calc R . .
C4 C 0.5337(11) 0.5459(10) 0.8548(10) 0.087(4) Uani 1 1 d . . .
H4A H 0.5873 0.5006 0.8800 0.105 Uiso 1 1 calc R . .
C5 C 0.4245(12) 0.4931(9) 0.7879(11) 0.092(4) Uani 1 1 d . . .
H5A H 0.4041 0.4127 0.7694 0.110 Uiso 1 1 calc R . .
C6 C 0.3456(10) 0.5605(8) 0.7488(9) 0.070(3) Uani 1 1 d . . .
H6A H 0.2737 0.5261 0.7016 0.084 Uiso 1 1 calc R . .
C7 C 0.3741(8) 0.6804(7) 0.7800(7) 0.045(2) Uani 1 1 d . . .
C8 C 0.1582(9) 0.7028(8) 0.7186(8) 0.059(2) Uani 1 1 d . . .
H8A H 0.1337 0.6211 0.7197 0.070 Uiso 1 1 calc R . .
C9 C 0.0587(8) 0.7558(7) 0.6875(6) 0.045(2) Uani 1 1 d . . .
C10 C -0.0687(8) 0.6757(7) 0.6484(6) 0.0401(19) Uani 1 1 d . . .
C11 C -0.1760(9) 0.7173(8) 0.6487(8) 0.059(3) Uani 1 1 d . . .
H11A H -0.1681 0.7943 0.6747 0.071 Uiso 1 1 calc R . .
C12 C -0.2950(10) 0.6468(10) 0.6113(10) 0.078(3) Uani 1 1 d . . .
H12A H -0.3672 0.6745 0.6162 0.094 Uiso 1 1 calc R . .
C13 C -0.3066(11) 0.5343(10) 0.5662(10) 0.076(3) Uani 1 1 d . . .
H13A H -0.3859 0.4876 0.5375 0.091 Uiso 1 1 calc R . .
C14 C -0.2000(9) 0.4933(8) 0.5645(8) 0.060(3) Uani 1 1 d . . .
H14A H -0.2070 0.4176 0.5357 0.072 Uiso 1 1 calc R . .
C15 C -0.0838(9) 0.5625(7) 0.6046(7) 0.052(2) Uani 1 1 d . . .
H15A H -0.0125 0.5330 0.6026 0.062 Uiso 1 1 calc R . .
C16 C 0.2400(10) 0.9451(8) 0.9686(7) 0.056(2) Uani 1 1 d . . .
H16A H 0.2783 0.8864 0.9485 0.067 Uiso 1 1 calc R . .
C17 C 0.2213(11) 0.9593(9) 1.0753(7) 0.065(3) Uani 1 1 d . . .
H17A H 0.2472 0.9122 1.1263 0.078 Uiso 1 1 calc R . .
C18 C 0.1632(11) 1.0447(9) 1.1053(7) 0.065(3) Uani 1 1 d . . .
H18A H 0.1482 1.0561 1.1771 0.079 Uiso 1 1 calc R . .
C19 C 0.1278(9) 1.1129(8) 1.0278(7) 0.057(2) Uani 1 1 d . . .
H19A H 0.0892 1.1715 1.0475 0.069 Uiso 1 1 calc R . .
C20 C 0.1486(8) 1.0959(7) 0.9204(6) 0.044(2) Uani 1 1 d . . .
C21 C 0.1149(8) 1.1613(7) 0.8299(6) 0.045(2) Uani 1 1 d . . .
C22 C 0.1524(8) 1.1292(7) 0.7299(7) 0.044(2) Uani 1 1 d . . .
C23 C 0.1234(9) 1.1918(7) 0.6401(7) 0.050(2) Uani 1 1 d . . .
H23A H 0.1476 1.1742 0.5726 0.060 Uiso 1 1 calc R . .
C24 C 0.0597(10) 1.2785(7) 0.6512(8) 0.055(2) Uani 1 1 d . . .
H24A H 0.0415 1.3184 0.5911 0.065 Uiso 1 1 calc R . .
C25 C 0.0228(10) 1.3068(8) 0.7507(8) 0.062(3) Uani 1 1 d . . .
H25A H -0.0203 1.3651 0.7573 0.074 Uiso 1 1 calc R . .
C26 C 0.0501(9) 1.2483(8) 0.8397(8) 0.060(3) Uani 1 1 d . . .
H26A H 0.0252 1.2670 0.9066 0.071 Uiso 1 1 calc R . .
C27 C 0.2088(10) 0.9538(8) 0.4912(7) 0.054(2) Uani 1 1 d . . .
H27A H 0.1321 0.9009 0.5032 0.065 Uiso 1 1 calc R . .
C28 C 0.2430(11) 0.9679(9) 0.3869(7) 0.061(3) Uani 1 1 d . . .
H28A H 0.1893 0.9256 0.3289 0.073 Uiso 1 1 calc R . .
C29 C 0.3552(11) 1.0437(9) 0.3697(8) 0.065(3) Uani 1 1 d . . .
H29A H 0.3796 1.0524 0.2998 0.077 Uiso 1 1 calc R . .
C30 C 0.4329(9) 1.1076(8) 0.4547(8) 0.058(2) Uani 1 1 d . . .
H30A H 0.5095 1.1603 0.4419 0.069 Uiso 1 1 calc R . .
C31 C 0.3988(8) 1.0948(7) 0.5605(7) 0.044(2) Uani 1 1 d . . .
C32 C 0.4666(8) 1.1528(7) 0.6586(7) 0.050(2) Uani 1 1 d . . .
C33 C 0.5866(9) 1.2346(8) 0.6625(9) 0.063(3) Uani 1 1 d . . .
H33A H 0.6245 1.2549 0.5989 0.076 Uiso 1 1 calc R . .
C34 C 0.6479(10) 1.2846(9) 0.7605(10) 0.070(3) Uani 1 1 d . . .
H34A H 0.7280 1.3377 0.7628 0.084 Uiso 1 1 calc R . .
C35 C 0.5934(10) 1.2576(8) 0.8545(9) 0.062(3) Uani 1 1 d . . .
H35A H 0.6358 1.2930 0.9201 0.075 Uiso 1 1 calc R . .
C36 C 0.4750(9) 1.1775(8) 0.8524(8) 0.058(2) Uani 1 1 d . . .
H36A H 0.4385 1.1610 0.9172 0.070 Uiso 1 1 calc R . .
C37 C 0.4077(8) 1.1201(7) 0.7550(6) 0.0376(18) Uani 1 1 d . . .
Cl1 Cl 0.9137(18) 0.5439(11) 0.9164(8) 0.137(6) Uani 0.50 1 d PD . .
Cl2 Cl 1.088(2) 0.492(3) 1.057(3) 0.34(2) Uani 0.50 1 d PD . .
C38 C 0.912(3) 0.457(3) 1.0420(19) 0.22(4) Uani 0.50 1 d PD . .

loop_
_atom_site_aniso_label
_atom_site_aniso_U_11
_atom_site_aniso_U_22
_atom_site_aniso_U_33
_atom_site_aniso_U_23
_atom_site_aniso_U_13
_atom_site_aniso_U_12
Ir1 0.0401(2) 0.03186(19) 0.03951(19) 0.00374(12) 0.00206(13) 0.00788(13)
N1 0.058(5) 0.029(4) 0.045(4) 0.006(3) 0.002(3) 0.009(3)
N2 0.054(5) 0.040(4) 0.041(4) -0.001(3) 0.001(3) 0.020(3)
O1 0.039(3) 0.051(4) 0.064(4) 0.008(3) 0.001(3) 0.016(3)
O2 0.050(4) 0.047(4) 0.049(3) 0.010(3) 0.002(3) 0.014(3)
C1 0.058(6) 0.029(4) 0.047(5) 0.006(3) 0.000(4) 0.008(4)
C2 0.056(6) 0.047(6) 0.069(6) -0.002(4) -0.010(5) 0.017(5)
C3 0.070(8) 0.067(8) 0.104(9) -0.004(6) -0.027(7) 0.029(6)
C4 0.083(9) 0.069(8) 0.116(10) 0.008(7) -0.026(8) 0.042(7)
C5 0.090(9) 0.041(6) 0.149(12) -0.005(6) -0.014(8) 0.034(6)
C6 0.066(7) 0.038(5) 0.101(8) -0.007(5) -0.013(6) 0.013(5)
C7 0.048(5) 0.034(5) 0.052(5) 0.004(4) 0.004(4) 0.007(4)
C8 0.060(6) 0.038(5) 0.076(6) 0.002(4) -0.010(5) 0.014(4)
C9 0.050(5) 0.041(5) 0.040(4) 0.012(4) 0.000(4) 0.005(4)
C10 0.043(5) 0.026(4) 0.048(5) 0.004(3) 0.005(4) 0.003(3)
C11 0.057(6) 0.042(5) 0.080(7) -0.001(5) 0.003(5) 0.017(5)
C12 0.044(6) 0.083(8) 0.110(9) 0.005(7) -0.013(6) 0.028(6)
C13 0.054(7) 0.065(7) 0.100(9) 0.009(6) -0.015(6) 0.006(6)
C14 0.052(6) 0.039(5) 0.080(7) -0.002(4) -0.010(5) -0.003(4)
C15 0.047(5) 0.044(5) 0.062(6) 0.004(4) 0.006(4) 0.007(4)
C16 0.076(7) 0.051(6) 0.047(5) 0.005(4) 0.001(5) 0.030(5)
C17 0.089(8) 0.063(7) 0.045(5) 0.019(5) 0.003(5) 0.023(6)
C18 0.085(8) 0.074(7) 0.034(5) 0.000(4) -0.001(5) 0.018(6)
C19 0.067(7) 0.062(6) 0.048(5) -0.005(4) 0.005(5) 0.028(5)
C20 0.047(5) 0.042(5) 0.039(4) 0.008(4) -0.001(4) 0.003(4)
C21 0.050(5) 0.039(5) 0.046(5) -0.001(4) 0.007(4) 0.011(4)
C22 0.036(5) 0.040(5) 0.051(5) 0.003(4) 0.013(4) -0.001(4)
C23 0.072(7) 0.039(5) 0.044(5) 0.013(4) 0.006(4) 0.019(4)
C24 0.072(7) 0.032(5) 0.063(6) 0.016(4) 0.011(5) 0.017(5)
C25 0.067(7) 0.053(6) 0.075(7) 0.010(5) 0.014(6) 0.031(5)
C26 0.078(7) 0.054(6) 0.058(6) 0.008(4) 0.019(5) 0.032(5)
C27 0.067(7) 0.046(5) 0.053(5) 0.007(4) 0.011(5) 0.019(5)
C28 0.078(8) 0.065(7) 0.043(5) 0.001(4) 0.009(5) 0.022(6)
C29 0.088(9) 0.072(7) 0.048(6) 0.011(5) 0.022(6) 0.041(7)
C30 0.054(6) 0.060(6) 0.065(6) 0.021(5) 0.021(5) 0.020(5)
C31 0.044(5) 0.032(4) 0.063(5) 0.014(4) 0.017(4) 0.018(4)
C32 0.045(5) 0.037(5) 0.069(6) 0.005(4) 0.014(5) 0.011(4)
C33 0.044(6) 0.048(6) 0.099(8) 0.022(5) 0.018(6) 0.009(5)
C34 0.044(6) 0.052(6) 0.108(9) 0.005(6) -0.001(6) 0.003(5)
C35 0.053(6) 0.044(6) 0.085(7) -0.001(5) -0.011(6) 0.011(5)
C36 0.045(6) 0.061(6) 0.064(6) 0.019(5) -0.005(5) 0.009(5)
C37 0.046(5) 0.038(4) 0.037(4) 0.014(3) -0.005(4) 0.025(4)
Cl1 0.246(18) 0.090(6) 0.059(4) -0.011(5) -0.005(6) 0.021(8)
Cl2 0.143(16) 0.42(4) 0.43(4) -0.32(3) -0.030(18) 0.077(19)
C38 0.24(6) 0.24(5) 0.08(2) -0.10(3) 0.08(3) -0.13(4)

loop_
_atom_type_symbol
_atom_type_description
_atom_type_scat_dispersion_real
_atom_type_scat_dispersion_imag
_atom_type_scat_source
C C 0.0033 0.0016 'International Tables Vol C Tables 4.2.6.8 and 6.1.1.4'
H H 0.0000 0.0000 'International Tables Vol C Tables 4.2.6.8 and 6.1.1.4'
N N 0.0061 0.0033 'International Tables Vol C Tables 4.2.6.8 and 6.1.1.4'
O O 0.0106 0.0060 'International Tables Vol C Tables 4.2.6.8 and 6.1.1.4'
Ir Ir -1.4442 7.9887 'International Tables Vol C Tables 4.2.6.8 and 6.1.1.4'
Cl Cl 0.1484 0.1585 'International Tables Vol C Tables 4.2.6.8 and 6.1.1.4'

loop_
_geom_angle_atom_site_label_1
_geom_angle_atom_site_label_2
_geom_angle_atom_site_label_3
_geom_angle
_geom_angle_site_symmetry_1
_geom_angle_site_symmetry_3
_geom_angle_publ_flag
C37 Ir1 C22 90.4(3) . . ?
C37 Ir1 N1 94.5(3) . . ?
C22 Ir1 N1 80.6(3) . . ?
C37 Ir1 N2 80.7(3) . . ?
C22 Ir1 N2 94.5(3) . . ?
N1 Ir1 N2 173.2(2) . . ?
C37 Ir1 O2 173.6(3) . . ?
C22 Ir1 O2 92.9(3) . . ?
N1 Ir1 O2 91.4(2) . . ?
N2 Ir1 O2 93.6(3) . . ?
C37 Ir1 O1 89.0(3) . . ?
C22 Ir1 O1 174.6(3) . . ?
N1 Ir1 O1 94.0(2) . . ?
N2 Ir1 O1 90.7(2) . . ?
O2 Ir1 O1 88.3(2) . . ?
C16 N1 C20 118.4(7) . . ?
C16 N1 Ir1 126.1(6) . . ?
C20 N1 Ir1 115.5(5) . . ?
C27 N2 C31 120.7(7) . . ?
C27 N2 Ir1 124.2(6) . . ?
C31 N2 Ir1 115.0(5) . . ?
C1 O1 Ir1 125.7(5) . . ?
C9 O2 Ir1 125.3(6) . . ?
O1 C1 C8 125.3(8) . . ?
O1 C1 C7 115.0(8) . . ?
C8 C1 C7 119.7(7) . . ?
C7 C2 C3 121.6(9) . . ?
C4 C3 C2 118.9(10) . . ?
C3 C4 C5 121.1(10) . . ?
C4 C5 C6 119.6(10) . . ?
C5 C6 C7 120.0(10) . . ?
C2 C7 C6 118.6(9) . . ?
C2 C7 C1 119.0(8) . . ?
C6 C7 C1 122.3(8) . . ?
C1 C8 C9 129.4(8) . . ?
O2 C9 C8 125.4(8) . . ?
O2 C9 C10 117.3(8) . . ?
C8 C9 C10 117.3(8) . . ?
C11 C10 C15 117.6(8) . . ?
C11 C10 C9 119.4(7) . . ?
C15 C10 C9 122.9(8) . . ?
C10 C11 C12 121.1(9) . . ?
C11 C12 C13 119.8(10) . . ?
C14 C13 C12 119.1(10) . . ?
C15 C14 C13 120.4(9) . . ?
C14 C15 C10 121.9(9) . . ?
N1 C16 C17 123.8(9) . . ?
C16 C17 C18 118.4(9) . . ?
C19 C18 C17 118.9(8) . . ?
C18 C19 C20 121.0(9) . . ?
N1 C20 C19 119.5(7) . . ?
N1 C20 C21 113.8(7) . . ?
C19 C20 C21 126.6(8) . . ?
C26 C21 C22 121.7(8) . . ?
C26 C21 C20 123.7(8) . . ?
C22 C21 C20 114.7(8) . . ?
C21 C22 C23 116.6(8) . . ?
C21 C22 Ir1 115.3(6) . . ?
C23 C22 Ir1 128.2(6) . . ?
C24 C23 C22 121.1(8) . . ?
C23 C24 C25 120.7(8) . . ?
C26 C25 C24 119.7(9) . . ?
C25 C26 C21 120.2(8) . . ?
N2 C27 C28 121.1(9) . . ?
C29 C28 C27 119.5(10) . . ?
C28 C29 C30 120.3(9) . . ?
C29 C30 C31 120.7(9) . . ?
N2 C31 C30 117.7(9) . . ?
N2 C31 C32 113.4(7) . . ?
C30 C31 C32 128.9(9) . . ?
C33 C32 C37 120.9(9) . . ?
C33 C32 C31 123.1(9) . . ?
C37 C32 C31 116.0(8) . . ?
C34 C33 C32 119.8(10) . . ?
C35 C34 C33 121.1(10) . . ?
C34 C35 C36 120.0(10) . . ?
C35 C36 C37 122.2(9) . . ?
C36 C37 C32 116.0(8) . . ?
C36 C37 Ir1 129.1(6) . . ?
C32 C37 Ir1 114.8(6) . . ?
Cl2 Cl1 C38 73(4) 2_767 2_767 ?
Cl2 Cl1 C38 18(3) 2_767 . ?
C38 Cl1 C38 73.1(13) 2_767 . ?
Cl1 Cl2 C38 155(4) 2_767 2_767 ?
Cl1 Cl2 C38 91(5) 2_767 . ?
C38 Cl2 C38 88(2) 2_767 . ?
Cl1 Cl2 Cl2 123(5) 2_767 2_767 ?
C38 Cl2 Cl2 52(2) 2_767 2_767 ?
C38 Cl2 Cl2 36.4(10) . 2_767 ?
Cl2 C38 Cl2 92(2) 2_767 . ?
Cl2 C38 Cl1 106(2) 2_767 2_767 ?
Cl2 C38 Cl1 16.2(15) . 2_767 ?
Cl2 C38 Cl1 6.8(14) 2_767 . ?
Cl2 C38 Cl1 91.5(18) . . ?
Cl1 C38 Cl1 106.9(13) 2_767 . ?

loop_
_geom_bond_atom_site_label_1
_geom_bond_atom_site_label_2
_geom_bond_distance
_geom_bond_site_symmetry_2
_geom_bond_publ_flag
Ir1 C37 1.963(9) . ?
Ir1 C22 1.983(9) . ?
Ir1 N1 2.037(7) . ?
Ir1 N2 2.047(7) . ?
Ir1 O2 2.150(6) . ?
Ir1 O1 2.153(6) . ?
N1 C16 1.336(11) . ?
N1 C20 1.366(10) . ?
N2 C27 1.342(11) . ?
N2 C31 1.382(11) . ?
O1 C1 1.281(9) . ?
O2 C9 1.279(9) . ?
C1 C8 1.392(12) . ?
C1 C7 1.489(12) . ?
C2 C7 1.371(13) . ?
C2 C3 1.390(13) . ?
C3 C4 1.358(14) . ?
C4 C5 1.383(16) . ?
C5 C6 1.383(14) . ?
C6 C7 1.397(11) . ?
C8 C9 1.417(12) . ?
C9 C10 1.494(11) . ?
C10 C11 1.377(12) . ?
C10 C15 1.385(11) . ?
C11 C12 1.379(13) . ?
C12 C13 1.390(15) . ?
C13 C14 1.368(13) . ?
C14 C15 1.360(12) . ?
C16 C17 1.367(12) . ?
C17 C18 1.373(13) . ?
C18 C19 1.370(13) . ?
C19 C20 1.387(11) . ?
C20 C21 1.461(11) . ?
C21 C26 1.391(11) . ?
C21 C22 1.406(11) . ?
C22 C23 1.418(12) . ?
C23 C24 1.381(12) . ?
C24 C25 1.384(13) . ?
C25 C26 1.376(13) . ?
C27 C28 1.380(12) . ?
C28 C29 1.351(14) . ?
C29 C30 1.365(14) . ?
C30 C31 1.397(12) . ?
C31 C32 1.425(12) . ?
C32 C33 1.405(12) . ?
C32 C37 1.422(11) . ?
C33 C34 1.375(14) . ?
C34 C35 1.361(14) . ?
C35 C36 1.384(13) . ?
C36 C37 1.413(12) . ?
Cl1 Cl2 0.54(5) 2_767 ?
Cl1 C38 1.93(4) 2_767 ?
Cl1 C38 1.89(3) . ?
Cl2 Cl1 0.54(5) 2_767 ?
Cl2 C38 1.39(5) 2_767 ?
Cl2 C38 1.84(3) . ?
Cl2 Cl2 2.34(6) 2_767 ?
C38 Cl2 1.39(5) 2_767 ?
C38 Cl1 1.93(4) 2_767 ?
